data_7109251
loop_
_publ_author_name
'Evgeny Tatarov'
'Thomas Reichert'
'Tobat P. I. Saragi'
'Ayna Scheffler'
'Roman Ueberschaer'
'Clemens Bruhn'
'Thomas Fuhrmann-Lieker'
'Josef Salbeck'

_publ_section_title
;
 Photoinduced sign change of the magnetoresistance in field-effect
 transistors based on a bipolar molecular glass
;
_journal_name_full Chem.Commun.
_journal_page_first 4564
_journal_paper_doi 10.1039/c3cc40552d
_journal_volume 49
_journal_year 2013
_chemical_formula_moiety 'C35 H14 F8 N2'
_chemical_formula_sum 'C35 H14 F8 N2'
_chemical_formula_weight 614.48
_chemical_name_systematic
;
?
;
_space_group_IT_number 14
_symmetry_cell_setting monoclinic
_symmetry_Int_Tables_number 14
_symmetry_space_group_name_Hall '-P 2ybc'
_symmetry_space_group_name_H-M 'P 1 21/c 1'
_atom_sites_solution_hydrogens geom
_atom_sites_solution_primary direct
_atom_sites_solution_secondary difmap
_audit_creation_method SHELXL-97
_cell_angle_alpha 90.00
_cell_angle_beta 106.708(5)
_cell_angle_gamma 90.00
_cell_formula_units_Z 4
_cell_length_a 10.2909(6)
_cell_length_b 22.2679(11)
_cell_length_c 12.5448(8)
_cell_measurement_reflns_used 14198
_cell_measurement_temperature 100(2)
_cell_measurement_theta_max 25.68
_cell_measurement_theta_min 1.84
_cell_volume 2753.4(3)
_computing_structure_refinement 'SHELXL-97 (Sheldrick, 1997)'
_computing_structure_solution 'SHELXS-97 (Sheldrick, 1990)'
_diffrn_ambient_temperature 100(2)
_diffrn_detector 'image plate (34 cm diameter)'
_diffrn_detector_area_resol_mean 6.67
_diffrn_detector_type STOE
_diffrn_measured_fraction_theta_full 0.991
_diffrn_measured_fraction_theta_max 0.991
_diffrn_measurement_details ' 130 frames, detector distance = 135 mm'
_diffrn_measurement_device '2-circle goniometer'
_diffrn_measurement_device_type 'STOE IPDS 2'
_diffrn_measurement_method 'rotation method'
_diffrn_radiation_collimation '0.5 mm diameter, multiple pinhole'
_diffrn_radiation_monochromator 'plane graphite'
_diffrn_radiation_polarisn_norm 0
_diffrn_radiation_type 'Mo K\a'
_diffrn_radiation_wavelength 0.71073
_diffrn_reflns_av_R_equivalents 0.0758
_diffrn_reflns_av_sigmaI/netI 0.0556
_diffrn_reflns_limit_h_max 12
_diffrn_reflns_limit_h_min -12
_diffrn_reflns_limit_k_max 26
_diffrn_reflns_limit_k_min -24
_diffrn_reflns_limit_l_max 14
_diffrn_reflns_limit_l_min -13
_diffrn_reflns_number 12673
_diffrn_reflns_theta_full 25.12
_diffrn_reflns_theta_max 25.12
_diffrn_reflns_theta_min 1.83
_diffrn_source 'sealed X-ray tube, 12 x 0.4 mm long-fine focus'
_diffrn_source_current 30
_diffrn_source_power 1.50
_diffrn_source_voltage 50
_diffrn_standards_decay_% none
_exptl_absorpt_coefficient_mu 0.125
_exptl_absorpt_correction_T_max 0.9790
_exptl_absorpt_correction_T_min 0.9509
_exptl_absorpt_correction_type integration
_exptl_absorpt_process_details 'X-red ver. 1.31 (Stoe & Cie. 2005)'
_exptl_crystal_colour colorless
_exptl_crystal_density_diffrn 1.482
_exptl_crystal_density_method 'not measured'
_exptl_crystal_description block
_exptl_crystal_F_000 1240
_exptl_crystal_size_max 0.55
_exptl_crystal_size_mid 0.32
_exptl_crystal_size_min 0.21
_refine_diff_density_max 0.215
_refine_diff_density_min -0.343
_refine_diff_density_rms 0.058
_refine_ls_extinction_coef 0.015(2)
_refine_ls_extinction_expression Fc^*^=kFc[1+0.001xFc^2^\l^3^/sin(2\q)]^-1/4^
_refine_ls_extinction_method SHELXL
_refine_ls_goodness_of_fit_ref 1.003
_refine_ls_hydrogen_treatment constr
_refine_ls_matrix_type full
_refine_ls_number_parameters 407
_refine_ls_number_reflns 4884
_refine_ls_number_restraints 0
_refine_ls_restrained_S_all 1.003
_refine_ls_R_factor_all 0.0596
_refine_ls_R_factor_gt 0.0490
_refine_ls_shift/su_max 0.001
_refine_ls_shift/su_mean 0.000
_refine_ls_structure_factor_coef Fsqd
_refine_ls_weighting_details 'calc w=1/[\s^2^(Fo^2^)+(0.0965P)^2^+0.0000P] where P=(Fo^2^+2Fc^2^)/3'
_refine_ls_weighting_scheme calc
_refine_ls_wR_factor_gt 0.1310
_refine_ls_wR_factor_ref 0.1378
_reflns_number_gt 3882
_reflns_number_total 4884
_reflns_threshold_expression >2sigma(I)
_cod_data_source_file c3cc40552d.txt
_cod_data_source_block i0792
_cod_original_sg_symbol_H-M 'P 21/c'
_cod_database_code 7109251

loop_
_symmetry_equiv_pos_as_xyz
'x, y, z'
'-x, y+1/2, -z+1/2'
'-x, -y, -z'
'x, -y-1/2, z-1/2'

loop_
_atom_site_label
_atom_site_type_symbol
_atom_site_fract_x
_atom_site_fract_y
_atom_site_fract_z
_atom_site_U_iso_or_equiv
_atom_site_adp_type
_atom_site_occupancy
_atom_site_symmetry_multiplicity
_atom_site_calc_flag
_atom_site_refinement_flags
C1 C 0.15081(18) 0.76136(8) -0.09412(15) 0.0394(4) Uani 1 1 d .
C2 C 0.02454(18) 0.76503(8) -0.19514(15) 0.0400(4) Uani 1 1 d .
C3 C -0.02720(18) 0.81495(8) -0.25964(15) 0.0410(4) Uani 1 1 d .
H3A H 0.0200 0.8521 -0.2468 0.049 Uiso 1 1 calc R
C4 C -0.15077(18) 0.80969(9) -0.34450(15) 0.0428(4) Uani 1 1 d .
C5 C -0.2193(2) 0.75409(9) -0.36387(16) 0.0463(4) Uani 1 1 d .
H5A H -0.3019 0.7507 -0.4220 0.056 Uiso 1 1 calc R
C6 C -0.1675(2) 0.70402(9) -0.29885(16) 0.0454(4) Uani 1 1 d .
H6A H -0.2140 0.6667 -0.3119 0.055 Uiso 1 1 calc R
C7 C -0.04490(18) 0.70992(8) -0.21359(15) 0.0415(4) Uani 1 1 d .
C8 C 0.02693(18) 0.66743(8) -0.12688(15) 0.0408(4) Uani 1 1 d .
C9 C 0.00121(19) 0.60713(8) -0.10946(16) 0.0434(4) Uani 1 1 d .
H9A H -0.0698 0.5861 -0.1612 0.052 Uiso 1 1 calc R
C10 C 0.08175(18) 0.57858(8) -0.01478(16) 0.0427(4) Uani 1 1 d .
H10A H 0.0652 0.5376 -0.0023 0.051 Uiso 1 1 calc R
C11 C 0.18722(17) 0.60908(8) 0.06291(15) 0.0391(4) Uani 1 1 d .
C12 C 0.21682(18) 0.66910(8) 0.04336(15) 0.0388(4) Uani 1 1 d .
H12A H 0.2896 0.6898 0.0940 0.047 Uiso 1 1 calc R
C13 C 0.13666(18) 0.69752(7) -0.05223(15) 0.0383(4) Uani 1 1 d .
C14 C -0.21545(18) 0.86294(9) -0.41078(16) 0.0454(4) Uani 1 1 d .
C15 C -0.2730(2) 0.86009(10) -0.52616(17) 0.0511(5) Uani 1 1 d .
C16 C -0.3380(2) 0.91011(12) -0.58295(19) 0.0622(6) Uani 1 1 d .
C17 C -0.2957(2) 0.96529(10) -0.4282(2) 0.0563(5) Uani 1 1 d .
C18 C -0.22725(19) 0.91857(9) -0.36302(18) 0.0479(5) Uani 1 1 d .
C19 C 0.26680(18) 0.57677(7) 0.16505(15) 0.0396(4) Uani 1 1 d .
C20 C 0.20551(18) 0.54114(8) 0.22858(16) 0.0414(4) Uani 1 1 d .
C21 C 0.2836(2) 0.50990(8) 0.32046(17) 0.0469(5) Uani 1 1 d .
C22 C 0.47635(19) 0.54535(8) 0.29655(17) 0.0456(4) Uani 1 1 d .
C23 C 0.40840(19) 0.57803(8) 0.20291(16) 0.0421(4) Uani 1 1 d .
C24 C 0.28587(18) 0.76892(8) -0.12245(15) 0.0415(4) Uani 1 1 d .
C25 C 0.3362(2) 0.73531(9) -0.19499(17) 0.0464(4) Uani 1 1 d .
H25A H 0.2853 0.7031 -0.2362 0.056 Uiso 1 1 calc R
C26 C 0.4637(2) 0.75011(10) -0.20578(18) 0.0523(5) Uani 1 1 d .
H26A H 0.4994 0.7279 -0.2556 0.063 Uiso 1 1 calc R
C27 C 0.5395(2) 0.79716(10) -0.1444(2) 0.0557(6) Uani 1 1 d .
H27A H 0.6259 0.8065 -0.1531 0.067 Uiso 1 1 calc R
C28 C 0.4899(2) 0.83039(9) -0.07089(18) 0.0525(5) Uani 1 1 d .
H28A H 0.5423 0.8620 -0.0286 0.063 Uiso 1 1 calc R
C29 C 0.36136(19) 0.81662(8) -0.06003(16) 0.0439(4) Uani 1 1 d .
C30 C 0.2811(2) 0.84456(8) 0.00616(16) 0.0453(4) Uani 1 1 d .
C31 C 0.3058(2) 0.89577(9) 0.07451(19) 0.0554(5) Uani 1 1 d .
H31A H 0.3883 0.9175 0.0871 0.066 Uiso 1 1 calc R
C32 C 0.2071(3) 0.91385(9) 0.12313(19) 0.0591(6) Uani 1 1 d .
H32A H 0.2221 0.9486 0.1689 0.071 Uiso 1 1 calc R
C33 C 0.0858(3) 0.88184(9) 0.10618(18) 0.0558(5) Uani 1 1 d .
H33A H 0.0199 0.8950 0.1408 0.067 Uiso 1 1 calc R
C34 C 0.0607(2) 0.83055(8) 0.03845(16) 0.0474(5) Uani 1 1 d .
H34A H -0.0215 0.8087 0.0267 0.057 Uiso 1 1 calc R
C35 C 0.15853(19) 0.81254(8) -0.01076(15) 0.0413(4) Uani 1 1 d .
F1 F -0.26103(13) 0.80990(6) -0.58250(10) 0.0603(4) Uani 1 1 d .
F2 F -0.39030(16) 0.90607(7) -0.69505(12) 0.0824(5) Uani 1 1 d .
F3 F -0.30961(14) 1.01797(6) -0.38025(13) 0.0697(4) Uani 1 1 d .
F4 F -0.17645(12) 0.92694(5) -0.25262(10) 0.0544(3) Uani 1 1 d .
F5 F 0.06847(11) 0.53594(5) 0.20139(10) 0.0484(3) Uani 1 1 d .
F6 F 0.22207(14) 0.47449(5) 0.37786(11) 0.0604(3) Uani 1 1 d .
F7 F 0.61304(12) 0.54734(6) 0.33154(11) 0.0578(3) Uani 1 1 d .
F8 F 0.48078(11) 0.60913(5) 0.14752(10) 0.0486(3) Uani 1 1 d .
N1 N -0.35031(19) 0.96169(9) -0.53667(18) 0.0636(5) Uani 1 1 d .
N2 N 0.41740(18) 0.51173(7) 0.35471(14) 0.0496(4) Uani 1 1 d .

loop_
_atom_site_aniso_label
_atom_site_aniso_U_11
_atom_site_aniso_U_22
_atom_site_aniso_U_33
_atom_site_aniso_U_23
_atom_site_aniso_U_13
_atom_site_aniso_U_12
C1 0.0449(9) 0.0343(9) 0.0377(9) 0.0013(7) 0.0098(7) -0.0042(7)
C2 0.0446(9) 0.0385(9) 0.0385(9) -0.0012(7) 0.0144(7) -0.0027(7)
C3 0.0445(9) 0.0390(9) 0.0405(9) 0.0014(7) 0.0139(7) -0.0041(7)
C4 0.0437(9) 0.0465(10) 0.0403(9) 0.0030(8) 0.0156(8) -0.0021(8)
C5 0.0472(10) 0.0498(10) 0.0413(10) 0.0009(8) 0.0116(8) -0.0069(8)
C6 0.0494(10) 0.0429(10) 0.0430(10) -0.0019(8) 0.0118(8) -0.0093(8)
C7 0.0471(10) 0.0378(9) 0.0414(10) -0.0011(7) 0.0156(8) -0.0046(7)
C8 0.0451(9) 0.0367(9) 0.0422(9) -0.0023(7) 0.0150(8) -0.0041(7)
C9 0.0474(9) 0.0377(9) 0.0454(10) -0.0036(8) 0.0138(8) -0.0068(7)
C10 0.0473(9) 0.0311(8) 0.0515(11) -0.0005(8) 0.0174(8) -0.0034(7)
C11 0.0430(9) 0.0346(9) 0.0429(9) -0.0018(7) 0.0173(7) -0.0008(7)
C12 0.0429(9) 0.0340(8) 0.0411(9) -0.0021(7) 0.0145(7) -0.0028(7)
C13 0.0453(9) 0.0322(9) 0.0398(9) 0.0001(7) 0.0161(7) -0.0030(7)
C14 0.0405(9) 0.0515(11) 0.0452(10) 0.0083(8) 0.0140(8) -0.0057(8)
C15 0.0505(10) 0.0559(12) 0.0459(11) 0.0074(9) 0.0123(8) -0.0135(9)
C16 0.0530(11) 0.0799(16) 0.0472(12) 0.0247(11) 0.0041(9) -0.0182(11)
C17 0.0489(11) 0.0534(12) 0.0685(14) 0.0160(10) 0.0199(10) -0.0003(9)
C18 0.0432(9) 0.0514(11) 0.0515(11) 0.0092(9) 0.0177(8) -0.0014(8)
C19 0.0477(9) 0.0280(8) 0.0449(10) -0.0046(7) 0.0161(8) 0.0006(7)
C20 0.0457(9) 0.0316(8) 0.0491(10) -0.0017(7) 0.0170(8) 0.0010(7)
C21 0.0618(12) 0.0336(9) 0.0490(11) 0.0018(8) 0.0219(9) -0.0011(8)
C22 0.0466(10) 0.0381(9) 0.0517(11) -0.0037(8) 0.0134(8) 0.0040(7)
C23 0.0475(9) 0.0337(9) 0.0483(10) -0.0031(7) 0.0190(8) -0.0022(7)
C24 0.0438(9) 0.0362(9) 0.0425(10) 0.0089(7) 0.0088(8) -0.0013(7)
C25 0.0486(10) 0.0446(10) 0.0458(10) 0.0066(8) 0.0132(8) 0.0011(8)
C26 0.0519(11) 0.0535(11) 0.0538(11) 0.0141(9) 0.0190(9) 0.0097(9)
C27 0.0446(10) 0.0547(12) 0.0681(14) 0.0238(10) 0.0165(10) 0.0010(8)
C28 0.0470(10) 0.0444(10) 0.0599(13) 0.0161(9) 0.0057(9) -0.0067(8)
C29 0.0474(10) 0.0368(9) 0.0449(10) 0.0091(8) 0.0089(8) -0.0035(7)
C30 0.0542(10) 0.0337(9) 0.0430(10) 0.0068(7) 0.0059(8) -0.0055(8)
C31 0.0671(13) 0.0374(10) 0.0546(12) 0.0004(9) 0.0065(10) -0.0123(9)
C32 0.0852(15) 0.0377(10) 0.0521(12) -0.0066(9) 0.0158(11) -0.0077(10)
C33 0.0793(14) 0.0399(10) 0.0508(11) -0.0023(9) 0.0230(10) 0.0017(9)
C34 0.0594(11) 0.0382(9) 0.0449(10) 0.0013(8) 0.0157(9) -0.0032(8)
C35 0.0510(10) 0.0321(8) 0.0391(9) 0.0033(7) 0.0101(8) -0.0024(7)
F1 0.0664(7) 0.0703(8) 0.0417(6) 0.0018(6) 0.0116(5) -0.0192(6)
F2 0.0885(10) 0.0918(11) 0.0519(8) 0.0296(7) -0.0036(7) -0.0243(8)
F3 0.0702(8) 0.0510(7) 0.0915(10) 0.0163(7) 0.0288(7) 0.0095(6)
F4 0.0607(7) 0.0539(7) 0.0513(7) 0.0020(5) 0.0204(5) 0.0061(5)
F5 0.0496(6) 0.0416(6) 0.0592(7) 0.0037(5) 0.0236(5) -0.0032(4)
F6 0.0778(8) 0.0497(7) 0.0573(7) 0.0119(6) 0.0251(6) -0.0061(6)
F7 0.0479(6) 0.0554(7) 0.0659(8) 0.0005(6) 0.0096(5) 0.0064(5)
F8 0.0465(6) 0.0458(6) 0.0572(7) 0.0007(5) 0.0209(5) -0.0020(4)
N1 0.0539(10) 0.0597(12) 0.0728(13) 0.0254(10) 0.0114(9) -0.0076(9)
N2 0.0596(10) 0.0376(8) 0.0493(9) -0.0008(7) 0.0122(8) 0.0038(7)

loop_
_atom_type_symbol
_atom_type_description
_atom_type_scat_dispersion_real
_atom_type_scat_dispersion_imag
_atom_type_scat_source
C C 0.0033 0.0016 'International Tables Vol C Tables 4.2.6.8 and 6.1.1.4'
H H 0.0000 0.0000 'International Tables Vol C Tables 4.2.6.8 and 6.1.1.4'
F F 0.0171 0.0103 'International Tables Vol C Tables 4.2.6.8 and 6.1.1.4'
N N 0.0061 0.0033 'International Tables Vol C Tables 4.2.6.8 and 6.1.1.4'

loop_
_geom_angle_atom_site_label_1
_geom_angle_atom_site_label_2
_geom_angle_atom_site_label_3
_geom_angle
C35 C1 C2 112.90(14)
C35 C1 C13 116.47(15)
C2 C1 C13 100.99(13)
C35 C1 C24 101.71(14)
C2 C1 C24 114.20(15)
C13 C1 C24 111.14(14)
C3 C2 C7 120.78(17)
C3 C2 C1 128.02(16)
C7 C2 C1 111.06(15)
C2 C3 C4 119.04(16)
C2 C3 H3A 120.5
C4 C3 H3A 120.5
C3 C4 C5 120.07(17)
C3 C4 C14 121.10(16)
C5 C4 C14 118.75(16)
C6 C5 C4 120.86(17)
C6 C5 H5A 119.6
C4 C5 H5A 119.6
C5 C6 C7 118.62(17)
C5 C6 H6A 120.7
C7 C6 H6A 120.7
C2 C7 C6 120.63(17)
C2 C7 C8 108.44(15)
C6 C7 C8 130.75(16)
C9 C8 C13 120.23(16)
C9 C8 C7 131.01(16)
C13 C8 C7 108.75(15)
C10 C9 C8 118.63(16)
C10 C9 H9A 120.7
C8 C9 H9A 120.7
C9 C10 C11 121.48(16)
C9 C10 H10A 119.3
C11 C10 H10A 119.3
C10 C11 C12 119.99(17)
C10 C11 C19 119.05(16)
C12 C11 C19 120.96(16)
C13 C12 C11 118.41(16)
C13 C12 H12A 120.8
C11 C12 H12A 120.8
C12 C13 C8 121.12(16)
C12 C13 C1 128.47(15)
C8 C13 C1 110.40(15)
C18 C14 C15 114.90(18)
C18 C14 C4 123.11(17)
C15 C14 C4 121.96(19)
F1 C15 C16 120.03(19)
F1 C15 C14 120.35(18)
C16 C15 C14 119.6(2)
N1 C16 F2 117.2(2)
N1 C16 C15 124.8(2)
F2 C16 C15 117.9(2)
N1 C17 F3 116.53(19)
N1 C17 C18 123.9(2)
F3 C17 C18 119.6(2)
F4 C18 C17 119.00(19)
F4 C18 C14 120.58(17)
C17 C18 C14 120.4(2)
C20 C19 C23 114.54(16)
C20 C19 C11 122.51(16)
C23 C19 C11 122.93(17)
F5 C20 C21 118.54(17)
F5 C20 C19 120.80(16)
C21 C20 C19 120.67(17)
N2 C21 F6 116.88(17)
N2 C21 C20 123.76(18)
F6 C21 C20 119.35(18)
N2 C22 F7 116.39(17)
N2 C22 C23 124.74(18)
F7 C22 C23 118.87(18)
F8 C23 C22 119.17(16)
F8 C23 C19 120.81(16)
C22 C23 C19 119.98(17)
C25 C24 C29 121.28(18)
C25 C24 C1 128.62(16)
C29 C24 C1 110.09(17)
C24 C25 C26 118.32(19)
C24 C25 H25A 120.8
C26 C25 H25A 120.8
C25 C26 C27 121.0(2)
C25 C26 H26A 119.5
C27 C26 H26A 119.5
C28 C27 C26 120.76(19)
C28 C27 H27A 119.6
C26 C27 H27A 119.6
C27 C28 C29 119.02(19)
C27 C28 H28A 120.5
C29 C28 H28A 120.5
C28 C29 C24 119.63(19)
C28 C29 C30 131.49(18)
C24 C29 C30 108.86(16)
C31 C30 C35 119.9(2)
C31 C30 C29 131.06(19)
C35 C30 C29 108.97(16)
C32 C31 C30 118.5(2)
C32 C31 H31A 120.7
C30 C31 H31A 120.7
C31 C32 C33 121.30(19)
C31 C32 H32A 119.3
C33 C32 H32A 119.3
C32 C33 C34 120.5(2)
C32 C33 H33A 119.8
C34 C33 H33A 119.8
C35 C34 C33 118.43(19)
C35 C34 H34A 120.8
C33 C34 H34A 120.8
C34 C35 C30 121.36(17)
C34 C35 C1 128.20(17)
C30 C35 C1 110.30(17)
C16 N1 C17 116.41(19)
C22 N2 C21 116.31(17)

loop_
_geom_bond_atom_site_label_1
_geom_bond_atom_site_label_2
_geom_bond_distance
C1 C35 1.533(2)
C1 C2 1.534(2)
C1 C13 1.537(2)
C1 C24 1.540(3)
C2 C3 1.388(3)
C2 C7 1.405(3)
C3 C4 1.409(3)
C3 H3A 0.9500
C4 C5 1.411(3)
C4 C14 1.491(3)
C5 C6 1.394(3)
C5 H5A 0.9500
C6 C7 1.406(3)
C6 H6A 0.9500
C7 C8 1.471(3)
C8 C9 1.398(3)
C8 C13 1.412(2)
C9 C10 1.391(3)
C9 H9A 0.9500
C10 C11 1.407(3)
C10 H10A 0.9500
C11 C12 1.408(3)
C11 C19 1.492(3)
C12 C13 1.397(2)
C12 H12A 0.9500
C14 C18 1.396(3)
C14 C15 1.399(3)
C15 F1 1.347(3)
C15 C16 1.386(3)
C16 N1 1.309(3)
C16 F2 1.357(3)
C17 N1 1.317(3)
C17 F3 1.344(3)
C17 C18 1.384(3)
C18 F4 1.345(2)
C19 C20 1.397(3)
C19 C23 1.397(3)
C20 F5 1.357(2)
C20 C21 1.388(3)
C21 N2 1.320(3)
C21 F6 1.343(2)
C22 N2 1.310(3)
C22 F7 1.348(2)
C22 C23 1.388(3)
C23 F8 1.347(2)
C24 C25 1.389(3)
C24 C29 1.412(3)
C25 C26 1.396(3)
C25 H25A 0.9500
C26 C27 1.398(3)
C26 H26A 0.9500
C27 C28 1.389(3)
C27 H27A 0.9500
C28 C29 1.402(3)
C28 H28A 0.9500
C29 C30 1.467(3)
C30 C31 1.405(3)
C30 C35 1.411(3)
C31 C32 1.387(4)
C31 H31A 0.9500
C32 C33 1.400(3)
C32 H32A 0.9500
C33 C34 1.402(3)
C33 H33A 0.9500
C34 C35 1.383(3)
C34 H34A 0.9500
